data_4513473
loop_
_publ_author_name
'Bhattacharya, Biswajit'
'Maity, Dilip Kumar'
'Mondal, Rajarshi'
'Colacio, Enrique'
'Ghoshal, Debajyoti'

_publ_section_title
;
 Two Series of Isostructural Coordination Polymers with Isomeric
 Benzenedicarboxylates and Different Azine Based N,N&#x2032;-Donor
 Ligands: Syntheses, Characterization and Magnetic Properties
;
_journal_issue 9
_journal_name_full 'Crystal Growth &amp; Design'
_journal_page_first 4427
_journal_paper_doi 10.1021/acs.cgd.5b00741
_journal_volume 15
_journal_year 2015
_chemical_formula_sum 'C26 H19 Fe N6 O4'
_chemical_formula_weight 535.32
_chemical_name_systematic
;
 ?
;
_space_group_IT_number 2
_symmetry_cell_setting triclinic
_symmetry_space_group_name_Hall '-P 1'
_symmetry_space_group_name_H-M 'P -1'
_atom_sites_solution_hydrogens noref
_atom_sites_solution_primary direct
_atom_sites_solution_secondary difmap
_audit_creation_method SHELXL-97
_cell_angle_alpha 90.5860(10)
_cell_angle_beta 104.3740(10)
_cell_angle_gamma 101.2940(10)
_cell_formula_units_Z 2
_cell_length_a 8.3880(2)
_cell_length_b 10.1041(2)
_cell_length_c 15.7252(4)
_cell_measurement_reflns_used 250
_cell_measurement_temperature 298(2)
_cell_measurement_theta_max 27.5
_cell_measurement_theta_min 2.1
_cell_volume 1263.61(5)
_computing_cell_refinement 'SMART APEX II'
_computing_data_collection 'SMART APEX II (Bruker,2010)'
_computing_data_reduction 'SAINT (Bruker,2000)'
_computing_molecular_graphics 'Ortep-3v2 for windows (Farrugia, 1997)'
_computing_publication_material 'PLATON (Spek, 2008)'
_computing_structure_refinement 'SHELXL-97 (Sheldrick, 2008)'
_computing_structure_solution 'SHELXS-97 (Sheldrick, 2008)'
_diffrn_ambient_temperature 298(2)
_diffrn_measured_fraction_theta_full 0.991
_diffrn_measured_fraction_theta_max 0.991
_diffrn_measurement_device_type 'CCD area detector'
_diffrn_measurement_method 'phi and omega scans'
_diffrn_radiation_monochromator graphite
_diffrn_radiation_source 'fine-focus sealed tube'
_diffrn_radiation_type MoK\a
_diffrn_radiation_wavelength 0.71073
_diffrn_reflns_av_R_equivalents 0.0375
_diffrn_reflns_av_sigmaI/netI 0.0459
_diffrn_reflns_limit_h_max 10
_diffrn_reflns_limit_h_min -10
_diffrn_reflns_limit_k_max 11
_diffrn_reflns_limit_k_min -13
_diffrn_reflns_limit_l_max 20
_diffrn_reflns_limit_l_min -20
_diffrn_reflns_number 20930
_diffrn_reflns_theta_full 27.51
_diffrn_reflns_theta_max 27.51
_diffrn_reflns_theta_min 2.06
_exptl_absorpt_coefficient_mu 0.641
_exptl_absorpt_correction_T_max 0.9428
_exptl_absorpt_correction_T_min 0.8276
_exptl_absorpt_correction_type multi-scan
_exptl_absorpt_process_details
;
'XPREP' - A PROGRAM DATA PREPARATION & RECIPROCAL 
SPACE EXPLORATION,
Bruker Analytical X-ray Systems, 1997
;
_exptl_crystal_colour Red
_exptl_crystal_density_diffrn 1.407
_exptl_crystal_density_method 'not measured'
_exptl_crystal_description Block
_exptl_crystal_F_000 550
_exptl_crystal_size_max 0.20
_exptl_crystal_size_mid 0.10
_exptl_crystal_size_min 0.10
_refine_diff_density_max 0.476
_refine_diff_density_min -0.352
_refine_diff_density_rms 0.054
_refine_ls_extinction_method none
_refine_ls_goodness_of_fit_ref 1.015
_refine_ls_hydrogen_treatment mixed
_refine_ls_matrix_type full
_refine_ls_number_parameters 346
_refine_ls_number_reflns 5766
_refine_ls_number_restraints 0
_refine_ls_restrained_S_all 1.015
_refine_ls_R_factor_all 0.0598
_refine_ls_R_factor_gt 0.0396
_refine_ls_shift/su_max 0.004
_refine_ls_shift/su_mean 0.000
_refine_ls_structure_factor_coef Fsqd
_refine_ls_weighting_details 'calc w=1/[\s^2^(Fo^2^)+(0.0398P)^2^+0.3022P] where P=(Fo^2^+2Fc^2^)/3'
_refine_ls_weighting_scheme calc
_refine_ls_wR_factor_gt 0.0841
_refine_ls_wR_factor_ref 0.0919
_reflns_number_gt 4409
_reflns_number_total 5766
_reflns_threshold_expression >2\s(I)
_cod_data_source_file cg5b00741_si_001.cif
_cod_data_source_block DG2
_cod_depositor_comments
;
The following automatic conversions were performed:
'__computing_data_collection' tag replaced with
'_computing_data_collection' tag.

Automatic conversion script
Id: cif_correct_tags 3376 2015-05-07 07:48:27Z andrius 

The following automatic conversions were performed:

'_symmetry_cell_setting' value 'Triclinic' changed to 'triclinic'
according to
/usr/data/users/saulius/crontab/automatic-downloads/rss-feeds/ACS/lib/dictionaries/cif_core.dic
dictionary named 'cif_core.dic' version 2.4.2 from 2011-04-26.

Automatic conversion script
Id: cif_fix_values 3271 2015-04-21 07:52:19Z andrius 

 Adding full bibliography for 4513472--4513478.cif.
;
_cod_original_sg_symbol_H-M P-1
_cod_database_code 4513473

loop_
_symmetry_equiv_pos_as_xyz
'x, y, z'
'-x, -y, -z'

loop_
_atom_site_label
_atom_site_type_symbol
_atom_site_fract_x
_atom_site_fract_y
_atom_site_fract_z
_atom_site_U_iso_or_equiv
_atom_site_adp_type
_atom_site_occupancy
_atom_site_symmetry_multiplicity
_atom_site_calc_flag
_atom_site_refinement_flags
C13 C 0.7993(3) 0.1708(2) 0.06941(13) 0.0283(4) Uani 1 1 d .
C14 C 0.8740(2) 0.04741(19) 0.08702(13) 0.0273(4) Uani 1 1 d .
C19 C 0.7749(2) -0.08054(19) 0.06206(12) 0.0257(4) Uani 1 1 d .
H19 H 0.6620 -0.0901 0.0328 0.031 Uiso 1 1 calc R
C18 C 0.8443(2) -0.19485(19) 0.08080(13) 0.0262(4) Uani 1 1 d .
C17 C 1.0129(3) -0.1792(2) 0.12478(16) 0.0415(6) Uani 1 1 d .
H17 H 1.0591 -0.2551 0.1387 0.050 Uiso 1 1 calc R
C16 C 1.1119(3) -0.0523(2) 0.14794(19) 0.0545(7) Uani 1 1 d .
H16 H 1.2253 -0.0426 0.1763 0.065 Uiso 1 1 calc R
C15 C 1.0431(3) 0.0611(2) 0.12914(16) 0.0433(6) Uani 1 1 d .
H15 H 1.1105 0.1468 0.1448 0.052 Uiso 1 1 calc R
C20 C 0.7378(2) -0.33244(19) 0.05269(12) 0.0235(4) Uani 1 1 d .
C1 C 0.5826(3) 0.3038(2) -0.15655(14) 0.0385(5) Uani 1 1 d .
H1 H 0.5039 0.2346 -0.1429 0.046 Uiso 1 1 calc R
C2 C 0.5873(3) 0.3135(2) -0.24283(14) 0.0416(6) Uani 1 1 d .
H2 H 0.5137 0.2520 -0.2862 0.050 Uiso 1 1 calc R
C3 C 0.7039(3) 0.4166(2) -0.26443(13) 0.0345(5) Uani 1 1 d .
C4 C 0.8116(3) 0.5027(2) -0.19675(13) 0.0351(5) Uani 1 1 d .
H4 H 0.8927 0.5720 -0.2084 0.042 Uiso 1 1 calc R
C5 C 0.7986(3) 0.4857(2) -0.11222(13) 0.0305(5) Uani 1 1 d .
H5 H 0.8726 0.5448 -0.0675 0.037 Uiso 1 1 calc R
C6 C 0.7184(3) 0.4347(3) -0.35461(15) 0.0428(6) Uani 1 1 d .
C7 C 0.5506(3) 0.3332(3) -0.56470(15) 0.0427(6) Uani 1 1 d .
C8 C 0.5759(3) 0.3461(2) -0.65318(13) 0.0366(5) Uani 1 1 d .
C12 C 0.7114(3) 0.4344(3) -0.67012(15) 0.0482(6) Uani 1 1 d .
H12 H 0.7894 0.4896 -0.6248 0.058 Uiso 1 1 calc R
C11 C 0.7296(3) 0.4395(3) -0.75449(14) 0.0447(6) Uani 1 1 d .
H11 H 0.8207 0.5000 -0.7648 0.054 Uiso 1 1 calc R
C10 C 0.4948(3) 0.2771(3) -0.80542(14) 0.0443(6) Uani 1 1 d .
H10 H 0.4196 0.2219 -0.8517 0.053 Uiso 1 1 calc R
C9 C 0.4667(3) 0.2662(3) -0.72301(14) 0.0471(6) Uani 1 1 d .
H9 H 0.3743 0.2050 -0.7146 0.056 Uiso 1 1 calc R
C21 C 0.6999(7) 0.0675(4) -0.4825(5) 0.117(2) Uani 1 1 d .
C22 C 0.8401(5) 0.1177(4) -0.5231(4) 0.1078(17) Uani 1 1 d .
C23 C 0.8235(5) 0.0972(5) -0.6115(4) 0.1267(19) Uani 1 1 d .
H23 H 0.7233 0.0494 -0.6480 0.152 Uiso 1 1 calc R
C24 C 0.9588(6) 0.1491(5) -0.6454(4) 0.1221(17) Uani 1 1 d .
H24 H 0.9449 0.1360 -0.7056 0.147 Uiso 1 1 calc R
C25 C 1.1196(6) 0.2352(4) -0.5135(4) 0.1166(17) Uani 1 1 d .
H25 H 1.2213 0.2830 -0.4784 0.140 Uiso 1 1 calc R
C26 C 0.9894(6) 0.1879(4) -0.4736(4) 0.1178(17) Uani 1 1 d .
H26 H 1.0053 0.2045 -0.4135 0.141 Uiso 1 1 calc R
N1 N 0.6852(2) 0.38881(17) -0.09086(10) 0.0285(4) Uani 1 1 d .
N2 N 0.6142(3) 0.3650(2) -0.41970(12) 0.0483(5) Uani 1 1 d .
N3 N 0.6579(3) 0.3973(2) -0.49890(12) 0.0486(5) Uani 1 1 d .
N4 N 0.6236(2) 0.36243(18) -0.82241(11) 0.0328(4) Uani 1 1 d .
N6 N 0.5568(4) 0.0178(3) -0.5263(3) 0.1309(16) Uani 1 1 d .
N5 N 1.1058(5) 0.2158(4) -0.5980(3) 0.1171(13) Uani 1 1 d .
O1 O 0.64498(17) 0.15720(14) 0.03417(10) 0.0350(3) Uani 1 1 d .
O2 O 0.89125(18) 0.28580(14) 0.09076(10) 0.0374(4) Uani 1 1 d .
O4 O 0.79907(17) -0.43401(13) 0.08046(9) 0.0300(3) Uani 1 1 d .
O3 O 0.59531(17) -0.34231(14) 0.00215(9) 0.0338(3) Uani 1 1 d .
Fe1 Fe 0.66035(3) 0.37315(3) 0.043864(17) 0.02309(9) Uani 1 1 d .
H21 H 0.738(5) 0.087(4) -0.420(2) 0.089(15) Uiso 1 1 d .
H6 H 0.811(3) 0.502(3) -0.3634(16) 0.057(8) Uiso 1 1 d .
H7 H 0.454(3) 0.276(2) -0.5587(15) 0.046(7) Uiso 1 1 d .

loop_
_atom_site_aniso_label
_atom_site_aniso_U_11
_atom_site_aniso_U_22
_atom_site_aniso_U_33
_atom_site_aniso_U_23
_atom_site_aniso_U_13
_atom_site_aniso_U_12
C13 0.0341(11) 0.0183(11) 0.0323(11) 0.0025(8) 0.0074(9) 0.0060(9)
C14 0.0278(10) 0.0169(10) 0.0355(11) 0.0018(8) 0.0050(8) 0.0042(8)
C19 0.0263(10) 0.0195(10) 0.0290(10) 0.0007(8) 0.0028(8) 0.0044(8)
C18 0.0299(10) 0.0161(10) 0.0305(11) 0.0004(8) 0.0045(8) 0.0040(8)
C17 0.0334(12) 0.0215(12) 0.0640(16) -0.0002(11) -0.0017(11) 0.0103(10)
C16 0.0275(12) 0.0265(14) 0.095(2) -0.0057(13) -0.0107(12) 0.0054(10)
C15 0.0318(12) 0.0195(12) 0.0687(16) -0.0046(11) -0.0017(11) 0.0005(9)
C20 0.0299(10) 0.0174(10) 0.0240(10) 0.0001(8) 0.0091(8) 0.0040(8)
C1 0.0427(13) 0.0336(13) 0.0338(12) -0.0015(10) 0.0111(10) -0.0065(10)
C2 0.0443(13) 0.0432(15) 0.0293(12) -0.0069(10) 0.0054(10) -0.0046(11)
C3 0.0411(12) 0.0359(13) 0.0269(11) 0.0032(9) 0.0089(9) 0.0088(10)
C4 0.0409(12) 0.0290(12) 0.0339(12) 0.0023(9) 0.0127(10) -0.0004(10)
C5 0.0337(11) 0.0265(12) 0.0289(11) -0.0020(9) 0.0058(9) 0.0033(9)
C6 0.0537(15) 0.0438(15) 0.0310(12) 0.0052(11) 0.0152(11) 0.0046(12)
C7 0.0479(15) 0.0523(17) 0.0306(12) 0.0060(11) 0.0147(11) 0.0110(13)
C8 0.0420(13) 0.0425(14) 0.0268(11) 0.0044(10) 0.0094(9) 0.0110(11)
C12 0.0562(16) 0.0501(16) 0.0294(12) -0.0044(11) 0.0077(11) -0.0057(13)
C11 0.0486(14) 0.0481(16) 0.0299(12) -0.0007(11) 0.0097(10) -0.0069(12)
C10 0.0415(13) 0.0541(16) 0.0273(12) -0.0003(11) 0.0045(10) -0.0082(12)
C9 0.0410(13) 0.0621(18) 0.0324(13) 0.0052(11) 0.0115(10) -0.0059(12)
C21 0.091(3) 0.063(3) 0.232(7) 0.047(4) 0.093(4) 0.031(3)
C22 0.076(3) 0.055(2) 0.225(6) 0.045(3) 0.087(4) 0.026(2)
C23 0.071(3) 0.090(3) 0.236(6) 0.043(4) 0.064(4) 0.022(2)
C24 0.085(3) 0.117(4) 0.178(5) 0.031(3) 0.061(3) 0.018(3)
C25 0.088(3) 0.081(3) 0.198(5) 0.003(3) 0.079(4) 0.005(2)
C26 0.102(3) 0.076(3) 0.209(5) 0.020(3) 0.098(4) 0.023(3)
N1 0.0320(9) 0.0247(10) 0.0272(9) 0.0008(7) 0.0063(7) 0.0038(8)
N2 0.0632(14) 0.0554(14) 0.0247(10) 0.0029(9) 0.0149(9) 0.0038(11)
N3 0.0648(14) 0.0546(14) 0.0253(10) 0.0021(9) 0.0165(9) 0.0032(11)
N4 0.0360(10) 0.0334(11) 0.0270(9) 0.0006(8) 0.0065(7) 0.0046(8)
N6 0.083(2) 0.074(2) 0.272(5) 0.067(3) 0.102(3) 0.028(2)
N5 0.086(3) 0.099(3) 0.184(4) 0.011(3) 0.075(3) 0.008(2)
O1 0.0305(8) 0.0195(8) 0.0504(9) 0.0009(7) 0.0013(7) 0.0057(6)
O2 0.0370(8) 0.0141(8) 0.0553(10) -0.0013(7) 0.0044(7) 0.0010(6)
O4 0.0392(8) 0.0148(7) 0.0329(8) 0.0020(6) 0.0027(6) 0.0067(6)
O3 0.0265(8) 0.0257(8) 0.0429(9) -0.0034(6) -0.0002(6) 0.0022(6)
Fe1 0.02789(16) 0.01580(15) 0.02420(15) 0.00064(11) 0.00443(11) 0.00408(11)

loop_
_atom_type_symbol
_atom_type_description
_atom_type_scat_dispersion_real
_atom_type_scat_dispersion_imag
_atom_type_scat_source
C C 0.0033 0.0016 'International Tables Vol C Tables 4.2.6.8 and 6.1.1.4'
H H 0.0000 0.0000 'International Tables Vol C Tables 4.2.6.8 and 6.1.1.4'
N N 0.0061 0.0033 'International Tables Vol C Tables 4.2.6.8 and 6.1.1.4'
O O 0.0106 0.0060 'International Tables Vol C Tables 4.2.6.8 and 6.1.1.4'
Fe Fe 0.3463 0.8444 'International Tables Vol C Tables 4.2.6.8 and 6.1.1.4'

loop_
_geom_angle_atom_site_label_1
_geom_angle_atom_site_label_2
_geom_angle_atom_site_label_3
_geom_angle
_geom_angle_site_symmetry_1
_geom_angle_site_symmetry_3
O2 C13 O1 120.90(18) . .
O2 C13 C14 119.71(17) . .
O1 C13 C14 119.39(18) . .
C15 C14 C19 119.63(18) . .
C15 C14 C13 119.87(18) . .
C19 C14 C13 120.49(17) . .
C14 C19 C18 120.12(18) . .
C17 C18 C19 119.39(18) . .
C17 C18 C20 120.65(17) . .
C19 C18 C20 119.96(17) . .
C16 C17 C18 120.5(2) . .
C17 C16 C15 120.1(2) . .
C16 C15 C14 120.3(2) . .
O3 C20 O4 123.22(18) . .
O3 C20 C18 118.79(17) . .
O4 C20 C18 117.97(17) . .
N1 C1 C2 123.6(2) . .
C1 C2 C3 118.9(2) . .
C4 C3 C2 117.59(19) . .
C4 C3 C6 119.6(2) . .
C2 C3 C6 122.8(2) . .
C5 C4 C3 119.7(2) . .
N1 C5 C4 123.26(19) . .
N2 C6 C3 121.8(2) . .
N3 C7 C8 121.0(2) . .
C9 C8 C12 117.3(2) . .
C9 C8 C7 120.4(2) . .
C12 C8 C7 122.3(2) . .
C11 C12 C8 119.3(2) . .
N4 C11 C12 123.5(2) . .
N4 C10 C9 123.5(2) . .
C8 C9 C10 119.6(2) . .
N6 C21 C22 122.6(6) . .
C26 C22 C23 117.6(4) . .
C26 C22 C21 120.6(6) . .
C23 C22 C21 121.8(5) . .
C22 C23 C24 118.7(5) . .
N5 C24 C23 124.4(5) . .
N5 C25 C26 123.4(5) . .
C22 C26 C25 119.6(5) . .
C5 N1 C1 116.89(17) . .
C5 N1 Fe1 121.81(13) . .
C1 N1 Fe1 121.25(14) . .
C6 N2 N3 111.3(2) . .
C7 N3 N2 111.9(2) . .
C10 N4 C11 116.72(18) . .
C10 N4 Fe1 121.25(14) . 1_554
C11 N4 Fe1 122.03(15) . 1_554
C21 N6 N6 112.5(6) . 2_654
C25 N5 C24 116.2(4) . .
C13 O1 Fe1 91.79(12) . .
C13 O2 Fe1 87.98(11) . .
C20 O4 Fe1 120.19(12) . 1_545
C20 O3 Fe1 161.39(14) . 2_655
O3 Fe1 O4 119.89(6) 2_655 1_565
O3 Fe1 O1 89.72(6) 2_655 .
O4 Fe1 O1 150.26(5) 1_565 .
O3 Fe1 N1 89.75(6) 2_655 .
O4 Fe1 N1 92.04(6) 1_565 .
O1 Fe1 N1 90.76(6) . .
O3 Fe1 N4 87.72(6) 2_655 1_556
O4 Fe1 N4 87.75(6) 1_565 1_556
O1 Fe1 N4 90.92(6) . 1_556
N1 Fe1 N4 176.96(6) . 1_556
O3 Fe1 O2 148.75(6) 2_655 .
O4 Fe1 O2 90.98(5) 1_565 .
O1 Fe1 O2 59.28(5) . .
N1 Fe1 O2 94.23(6) . .
N4 Fe1 O2 88.81(6) 1_556 .

loop_
_geom_bond_atom_site_label_1
_geom_bond_atom_site_label_2
_geom_bond_distance
_geom_bond_site_symmetry_2
C13 O2 1.253(2) .
C13 O1 1.255(2) .
C13 C14 1.500(3) .
C14 C15 1.388(3) .
C14 C19 1.387(3) .
C19 C18 1.394(3) .
C18 C17 1.388(3) .
C18 C20 1.494(3) .
C17 C16 1.375(3) .
C16 C15 1.383(3) .
C20 O3 1.245(2) .
C20 O4 1.270(2) .
C1 N1 1.340(3) .
C1 C2 1.371(3) .
C2 C3 1.389(3) .
C3 C4 1.379(3) .
C3 C6 1.464(3) .
C4 C5 1.370(3) .
C5 N1 1.333(2) .
C6 N2 1.268(3) .
C7 N3 1.263(3) .
C7 C8 1.462(3) .
C8 C9 1.375(3) .
C8 C12 1.384(3) .
C12 C11 1.373(3) .
C11 N4 1.333(3) .
C10 N4 1.329(3) .
C10 C9 1.376(3) .
C21 N6 1.230(7) .
C21 C22 1.481(5) .
C22 C26 1.354(6) .
C22 C23 1.371(7) .
C23 C24 1.386(5) .
C24 N5 1.318(5) .
C25 N5 1.314(6) .
C25 C26 1.399(5) .
N1 Fe1 2.1841(16) .
N2 N3 1.407(3) .
N4 Fe1 2.2004(17) 1_554
N6 N6 1.408(6) 2_654
O1 Fe1 2.1620(14) .
O2 Fe1 2.2467(14) .
O4 Fe1 2.0586(14) 1_545
O3 Fe1 2.0451(13) 2_655
Fe1 O3 2.0451(13) 2_655
Fe1 O4 2.0586(14) 1_565
Fe1 N4 2.2004(17) 1_556
